data_4305297
loop_
_publ_author_name
'Wai-Lun Man'
'Hoi-Ki Kwong'
'William W. Y. Lam'
'Jing Xiang'
'Tsz-Wing Wong'
'Wing-Hong Lam'
'Wing-Tak Wong'
'Shie-Ming Peng'
'Tai-Chu Lau'

_publ_contact_author_address
;
Department of Biology and Chemistry
City University of Hong Kong
Tat Chee Road,
Kowloon Tong, 
Hong Kong.
;
_publ_contact_author_email BHTCLAU@cityu.edu.hk
_publ_contact_author_fax (852)27887406
_publ_contact_author_name 'Prof. T. C. Lau'
_publ_contact_author_phone (852)27887811
_publ_section_title
;
General Synthesis of (Salen)ruthenium(III) Complexes via N...N Coupling
of (Salen)ruthenium(VI) Nitrides
;
_journal_name_full 'Inorganic Chemistry'
_journal_page_first 5936
_journal_page_last 5944
_journal_paper_doi 10.1021/ic800263n
_journal_volume 47
_journal_year 2008
_chemical_formula_moiety 'C32 H34 N4 O2 Ru, F6 P'
_chemical_formula_sum 'C32 H34 F6 N4 O2 P Ru'
_chemical_formula_weight 752.67
_chemical_name_systematic
; 
 ? 
;
_space_group_IT_number 86
_symmetry_cell_setting tetragonal
_symmetry_Int_Tables_number 86
_symmetry_space_group_name_Hall '-P 4bc'
_symmetry_space_group_name_H-M 'P 42/n :2'
_atom_sites_solution_hydrogens geom
_atom_sites_solution_primary direct
_atom_sites_solution_secondary difmap
_audit_creation_method SHELXL-97
_cell_angle_alpha 90.00
_cell_angle_beta 90.00
_cell_angle_gamma 90.00
_cell_formula_units_Z 8
_cell_length_a 21.166(3)
_cell_length_b 21.166(3)
_cell_length_c 14.369(3)
_cell_measurement_reflns_used 122
_cell_measurement_temperature 300(2)
_cell_measurement_theta_max 27.421
_cell_measurement_theta_min 22.450
_cell_volume 6437.3(19)
_computing_cell_refinement 'SAINT v7.34A(Bruker, 2006)'
_computing_data_collection 'SMART (Bruker, 1996)'
_computing_data_reduction 'CrystalStructure (Rigaku/MSC and Rigaku Corporation, 2004)'
_computing_molecular_graphics 'ORTEP-II (Johnson, 1976)'
_computing_publication_material SHELXL97
_computing_structure_refinement 'SHELXL-97 (Sheldrick, 1997)'
_computing_structure_solution 'SHELXS-97 (Sheldrick, 1990)'
_diffrn_ambient_temperature 300(2)
_diffrn_measured_fraction_theta_full 0.985
_diffrn_measured_fraction_theta_max 0.985
_diffrn_measurement_device_type 'Bruker SMART 1000 CCD'
_diffrn_measurement_method '\w & \f scans'
_diffrn_radiation_monochromator graphite
_diffrn_radiation_source 'fine-focus sealed tube'
_diffrn_radiation_type MoK\a
_diffrn_radiation_wavelength 0.71073
_diffrn_reflns_av_R_equivalents 0.0505
_diffrn_reflns_av_sigmaI/netI 0.0489
_diffrn_reflns_limit_h_max 26
_diffrn_reflns_limit_h_min -27
_diffrn_reflns_limit_k_max 27
_diffrn_reflns_limit_k_min -24
_diffrn_reflns_limit_l_max 18
_diffrn_reflns_limit_l_min -17
_diffrn_reflns_number 38959
_diffrn_reflns_theta_full 27.52
_diffrn_reflns_theta_max 27.52
_diffrn_reflns_theta_min 1.92
_diffrn_standards_decay_% 0
_diffrn_standards_number 0
_exptl_absorpt_coefficient_mu 0.608
_exptl_absorpt_correction_T_max 0.9644
_exptl_absorpt_correction_T_min 0.7715
_exptl_absorpt_correction_type multi-scan
_exptl_absorpt_process_details SADABS
_exptl_crystal_colour dark-red
_exptl_crystal_density_diffrn 1.553
_exptl_crystal_density_method 'not measured'
_exptl_crystal_description rod
_exptl_crystal_F_000 3064
_exptl_crystal_size_max 0.45
_exptl_crystal_size_mid 0.08
_exptl_crystal_size_min 0.06
_refine_diff_density_max 3.735
_refine_diff_density_min -1.503
_refine_diff_density_rms 0.121
_refine_ls_extinction_method none
_refine_ls_goodness_of_fit_ref 1.043
_refine_ls_hydrogen_treatment constr
_refine_ls_matrix_type full
_refine_ls_number_parameters 394
_refine_ls_number_reflns 7318
_refine_ls_number_restraints 44
_refine_ls_restrained_S_all 1.044
_refine_ls_R_factor_all 0.1298
_refine_ls_R_factor_gt 0.0762
_refine_ls_shift/su_max 0.000
_refine_ls_shift/su_mean 0.000
_refine_ls_structure_factor_coef Fsqd
_refine_ls_weighting_details 'calc w=1/[\s^2^(Fo^2^)+(0.1167P)^2^+20.1040P] where P=(Fo^2^+2Fc^2^)/3'
_refine_ls_weighting_scheme calc
_refine_ls_wR_factor_gt 0.2047
_refine_ls_wR_factor_ref 0.2439
_reflns_number_gt 4167
_reflns_number_total 7318
_reflns_threshold_expression I>2\s(I)
_cod_data_source_file ic800263n-file006_1.cif
_cod_data_source_block wt0815w-shelxl
_cod_original_sg_symbol_H-M 'P 42/n'
_cod_database_code 4305297

loop_
_symmetry_equiv_pos_as_xyz
'x, y, z'
'-y, x+1/2, z+1/2'
'-x+1/2, -y+1/2, z'
'y+1/2, -x, z+1/2'
'-x, -y, -z'
'y, -x-1/2, -z-1/2'
'x-1/2, y-1/2, -z'
'-y-1/2, x, -z-1/2'

loop_
_atom_site_label
_atom_site_type_symbol
_atom_site_fract_x
_atom_site_fract_y
_atom_site_fract_z
_atom_site_U_iso_or_equiv
_atom_site_adp_type
_atom_site_occupancy
_atom_site_symmetry_multiplicity
_atom_site_calc_flag
_atom_site_refinement_flags
_atom_site_disorder_assembly
_atom_site_disorder_group
P1 P 0.3502(5) 0.4315(5) 0.0346(7) 0.1063(19) Uani 0.636(9) 1 d PD A 1
F1 F 0.3015(5) 0.3793(5) 0.0560(7) 0.1063(19) Uani 0.636(9) 1 d PD A 1
F2 F 0.3686(5) 0.3913(5) -0.0542(7) 0.1063(19) Uani 0.636(9) 1 d PD A 1
F3 F 0.3984(5) 0.4852(5) 0.0108(7) 0.1063(19) Uani 0.636(9) 1 d PD A 1
F4 F 0.3276(5) 0.4737(5) 0.1201(7) 0.1063(19) Uani 0.636(9) 1 d PD A 1
F5 F 0.3926(5) 0.3994(5) 0.0986(8) 0.1063(19) Uani 0.636(9) 1 d PD A 1
F6 F 0.3050(5) 0.4703(6) -0.0396(8) 0.1063(19) Uani 0.636(9) 1 d PD A 1
P1B P 0.3440(8) 0.4369(8) 0.0259(15) 0.111(3) Uani 0.364(9) 1 d PD A 2
F1B F 0.3589(8) 0.5046(7) 0.0710(15) 0.111(3) Uani 0.364(9) 1 d PD A 2
F2B F 0.2893(8) 0.4232(8) 0.0996(14) 0.111(3) Uani 0.364(9) 1 d PD A 2
F3B F 0.3360(9) 0.3684(7) -0.0172(16) 0.111(3) Uani 0.364(9) 1 d PD A 2
F4B F 0.3965(7) 0.4517(8) -0.0536(14) 0.111(3) Uani 0.364(9) 1 d PD A 2
F5B F 0.2880(8) 0.4605(9) -0.0196(16) 0.111(3) Uani 0.364(9) 1 d PD A 2
F6B F 0.4162(7) 0.4153(8) 0.0720(15) 0.111(3) Uani 0.364(9) 1 d PD A 2
Ru1 Ru 0.50288(2) 0.46979(2) 0.33149(4) 0.0432(2) Uani 1 1 d D . .
O1 O 0.4219(2) 0.4716(2) 0.4069(4) 0.0577(13) Uani 1 1 d . C .
C1 C 0.3762(3) 0.4289(3) 0.3995(5) 0.0499(16) Uani 1 1 d . . .
C2 C 0.3210(3) 0.4403(3) 0.4513(6) 0.0577(18) Uani 1 1 d . C .
H2 H 0.3182 0.4767 0.4874 0.069 Uiso 1 1 calc R . .
C3 C 0.2710(4) 0.3988(4) 0.4499(7) 0.069(2) Uani 1 1 d . . .
H3 H 0.2347 0.4082 0.4836 0.083 Uiso 1 1 calc R C .
C4 C 0.2737(4) 0.3439(4) 0.3996(7) 0.078(3) Uani 1 1 d . C .
H4 H 0.2402 0.3155 0.3996 0.094 Uiso 1 1 calc R . .
C5 C 0.3273(4) 0.3320(4) 0.3493(7) 0.075(2) Uani 1 1 d . . .
H5 H 0.3291 0.2949 0.3147 0.090 Uiso 1 1 calc R C .
C6 C 0.3793(3) 0.3726(3) 0.3470(5) 0.0545(17) Uani 1 1 d . C .
C7 C 0.4323(3) 0.3536(3) 0.2911(5) 0.0556(18) Uani 1 1 d . . .
H7 H 0.4292 0.3149 0.2609 0.067 Uiso 1 1 calc R C .
N1 N 0.4838(3) 0.3852(3) 0.2788(4) 0.0512(14) Uani 1 1 d . B .
C8 C 0.5361(8) 0.3577(7) 0.2302(11) 0.073(3) Uani 0.649(17) 1 d PD B 1
H8 H 0.5654 0.3421 0.2778 0.088 Uiso 0.649(17) 1 calc PR B 1
C9 C 0.5226(8) 0.3034(8) 0.1668(16) 0.073(3) Uani 0.649(17) 1 d PD B 1
H9A H 0.4949 0.3170 0.1169 0.088 Uiso 0.649(17) 1 calc PR B 1
H9B H 0.5014 0.2701 0.2012 0.088 Uiso 0.649(17) 1 calc PR B 1
C10 C 0.5854(7) 0.2776(6) 0.1252(11) 0.073(3) Uani 0.649(17) 1 d PD B 1
H10A H 0.5766 0.2433 0.0823 0.088 Uiso 0.649(17) 1 calc PR B 1
H10B H 0.6122 0.2616 0.1746 0.088 Uiso 0.649(17) 1 calc PR B 1
C11 C 0.6201(7) 0.3333(6) 0.0722(11) 0.073(3) Uani 0.649(17) 1 d PD B 1
H11A H 0.6607 0.3187 0.0493 0.088 Uiso 0.649(17) 1 calc PR B 1
H11B H 0.5950 0.3465 0.0192 0.088 Uiso 0.649(17) 1 calc PR B 1
C12 C 0.6302(8) 0.3897(9) 0.1376(16) 0.073(3) Uani 0.649(17) 1 d PD B 1
H12A H 0.6597 0.3778 0.1863 0.088 Uiso 0.649(17) 1 calc PR B 1
H12B H 0.6486 0.4244 0.1029 0.088 Uiso 0.649(17) 1 calc PR B 1
C13 C 0.5693(7) 0.4111(6) 0.1812(11) 0.073(3) Uani 0.649(17) 1 d PD B 1
H13 H 0.5415 0.4272 0.1320 0.088 Uiso 0.649(17) 1 calc PR B 1
C8B C 0.5329(13) 0.3659(12) 0.203(2) 0.073(5) Uani 0.351(17) 1 d PD B 2
H8B H 0.5169 0.3874 0.1472 0.088 Uiso 0.351(17) 1 calc PR B 2
C9B C 0.5345(14) 0.2980(14) 0.173(3) 0.073(5) Uani 0.351(17) 1 d PD B 2
H9B1 H 0.4924 0.2842 0.1554 0.088 Uiso 0.351(17) 1 calc PR B 2
H9B2 H 0.5493 0.2716 0.2233 0.088 Uiso 0.351(17) 1 calc PR B 2
C10B C 0.5795(11) 0.2918(13) 0.0880(17) 0.073(5) Uani 0.351(17) 1 d PD B 2
H10C H 0.5637 0.3167 0.0363 0.088 Uiso 0.351(17) 1 calc PR B 2
H10D H 0.5820 0.2480 0.0684 0.088 Uiso 0.351(17) 1 calc PR B 2
C11B C 0.6474(10) 0.3164(10) 0.118(2) 0.073(5) Uani 0.351(17) 1 d PD B 2
H11C H 0.6625 0.2926 0.1710 0.088 Uiso 0.351(17) 1 calc PR B 2
H11D H 0.6771 0.3105 0.0670 0.088 Uiso 0.351(17) 1 calc PR B 2
C12B C 0.6427(14) 0.3873(14) 0.143(3) 0.073(5) Uani 0.351(17) 1 d PD B 2
H12C H 0.6836 0.4025 0.1637 0.088 Uiso 0.351(17) 1 calc PR B 2
H12D H 0.6307 0.4113 0.0882 0.088 Uiso 0.351(17) 1 calc PR B 2
C13B C 0.5952(11) 0.3970(11) 0.2176(19) 0.073(5) Uani 0.351(17) 1 d PD B 2
H13B H 0.6131 0.3754 0.2719 0.088 Uiso 0.351(17) 1 calc PR B 2
N2 N 0.5794(3) 0.4631(3) 0.2526(4) 0.0556(15) Uani 1 1 d . B .
C14 C 0.6233(4) 0.5048(3) 0.2453(5) 0.0584(18) Uani 1 1 d . . .
H14 H 0.6558 0.4960 0.2037 0.070 Uiso 1 1 calc R C .
C15 C 0.6272(3) 0.5634(3) 0.2948(5) 0.0503(16) Uani 1 1 d . C .
C16 C 0.6819(4) 0.6009(4) 0.2790(6) 0.066(2) Uani 1 1 d . . .
H16 H 0.7127 0.5860 0.2384 0.080 Uiso 1 1 calc R C .
C17 C 0.6905(4) 0.6574(4) 0.3209(6) 0.073(2) Uani 1 1 d . C .
H17 H 0.7275 0.6801 0.3113 0.088 Uiso 1 1 calc R . .
C18 C 0.6435(4) 0.6811(3) 0.3783(6) 0.0622(19) Uani 1 1 d . . .
H18 H 0.6485 0.7205 0.4060 0.075 Uiso 1 1 calc R C .
C19 C 0.5901(3) 0.6473(3) 0.3944(5) 0.0535(17) Uani 1 1 d . C .
H19 H 0.5587 0.6647 0.4317 0.064 Uiso 1 1 calc R . .
C20 C 0.5805(3) 0.5863(3) 0.3564(5) 0.0479(15) Uani 1 1 d . . .
O2 O 0.5275(2) 0.5566(2) 0.3787(3) 0.0492(11) Uani 1 1 d . C .
N3 N 0.5472(2) 0.4332(2) 0.4529(4) 0.0451(12) Uani 1 1 d D C .
H3A H 0.5698 0.4648 0.4785 0.054 Uiso 1 1 calc R . .
H3B H 0.5164 0.4233 0.4936 0.054 Uiso 1 1 calc R . .
C21 C 0.5883(3) 0.3791(3) 0.4455(5) 0.0486(15) Uani 1 1 d D . .
C22 C 0.5639(4) 0.3184(4) 0.4524(6) 0.067(2) Uani 1 1 d D C .
H22 H 0.5215 0.3124 0.4669 0.080 Uiso 1 1 calc R . .
C23 C 0.6028(4) 0.2670(4) 0.4377(8) 0.084(3) Uani 1 1 d D . .
H23 H 0.5864 0.2263 0.4404 0.100 Uiso 1 1 calc R C .
C24 C 0.6652(4) 0.2760(4) 0.4192(8) 0.090(3) Uani 1 1 d D C .
H24 H 0.6914 0.2413 0.4105 0.108 Uiso 1 1 calc R . .
C25 C 0.6898(4) 0.3355(4) 0.4133(8) 0.092(3) Uani 1 1 d D . .
H25 H 0.7325 0.3408 0.3999 0.111 Uiso 1 1 calc R C .
C26 C 0.6517(3) 0.3881(4) 0.4272(7) 0.070(2) Uani 1 1 d D C .
H26 H 0.6686 0.4286 0.4242 0.084 Uiso 1 1 calc R . .
N4 N 0.4586(11) 0.5125(9) 0.2132(12) 0.109(4) Uani 0.60(3) 1 d PD C 1
H4A H 0.4833 0.5053 0.1633 0.131 Uiso 0.60(3) 1 calc PR C 1
H4B H 0.4218 0.4924 0.2032 0.131 Uiso 0.60(3) 1 calc PR C 1
C27 C 0.4457(10) 0.5790(9) 0.2168(12) 0.109(4) Uani 0.60(3) 1 d PD C 1
C28 C 0.3921(10) 0.5986(8) 0.2638(15) 0.109(4) Uani 0.60(3) 1 d PD C 1
H28 H 0.3634 0.5696 0.2875 0.131 Uiso 0.60(3) 1 calc PR C 1
C29 C 0.3827(13) 0.6627(9) 0.2744(14) 0.109(4) Uani 0.60(3) 1 d PD C 1
H29 H 0.3510 0.6775 0.3134 0.131 Uiso 0.60(3) 1 calc PR C 1
C30 C 0.4198(14) 0.7038(9) 0.2277(15) 0.109(4) Uani 0.60(3) 1 d PD C 1
H30 H 0.4077 0.7460 0.2263 0.131 Uiso 0.60(3) 1 calc PR C 1
C31 C 0.4742(11) 0.6872(9) 0.1823(17) 0.109(4) Uani 0.60(3) 1 d PD C 1
H31 H 0.5010 0.7173 0.1566 0.131 Uiso 0.60(3) 1 calc PR C 1
C32 C 0.4874(10) 0.6229(10) 0.1767(15) 0.109(4) Uani 0.60(3) 1 d PD C 1
H32 H 0.5236 0.6090 0.1464 0.131 Uiso 0.60(3) 1 calc PR C 1
N4B N 0.4420(11) 0.5074(11) 0.2248(15) 0.076(5) Uani 0.40(3) 1 d PD C 2
H4B1 H 0.4534 0.4913 0.1693 0.091 Uiso 0.40(3) 1 calc PR C 2
H4B2 H 0.4019 0.4955 0.2362 0.091 Uiso 0.40(3) 1 calc PR C 2
C27B C 0.4451(12) 0.5753(11) 0.2205(19) 0.076(5) Uani 0.40(3) 1 d PD C 2
C28B C 0.4076(13) 0.6125(12) 0.279(2) 0.076(5) Uani 0.40(3) 1 d PD C 2
H28B H 0.3778 0.5932 0.3172 0.091 Uiso 0.40(3) 1 calc PR C 2
C29B C 0.4142(14) 0.6794(13) 0.2816(19) 0.076(5) Uani 0.40(3) 1 d PD C 2
H29B H 0.3911 0.7039 0.3230 0.091 Uiso 0.40(3) 1 calc PR C 2
C30B C 0.4534(15) 0.7043(13) 0.2244(19) 0.076(5) Uani 0.40(3) 1 d PD C 2
H30B H 0.4588 0.7479 0.2264 0.091 Uiso 0.40(3) 1 calc PR C 2
C31B C 0.4914(13) 0.6676(14) 0.154(2) 0.076(5) Uani 0.40(3) 1 d PD C 2
H31B H 0.5176 0.6878 0.1117 0.091 Uiso 0.40(3) 1 calc PR C 2
C32B C 0.4854(12) 0.5993(13) 0.1559(19) 0.076(5) Uani 0.40(3) 1 d PD C 2
H32B H 0.5078 0.5736 0.1152 0.091 Uiso 0.40(3) 1 calc PR C 2

loop_
_atom_site_aniso_label
_atom_site_aniso_U_11
_atom_site_aniso_U_22
_atom_site_aniso_U_33
_atom_site_aniso_U_23
_atom_site_aniso_U_13
_atom_site_aniso_U_12
P1 0.118(3) 0.101(3) 0.100(3) -0.006(2) -0.016(2) -0.020(2)
F1 0.118(3) 0.101(3) 0.100(3) -0.006(2) -0.016(2) -0.020(2)
F2 0.118(3) 0.101(3) 0.100(3) -0.006(2) -0.016(2) -0.020(2)
F3 0.118(3) 0.101(3) 0.100(3) -0.006(2) -0.016(2) -0.020(2)
F4 0.118(3) 0.101(3) 0.100(3) -0.006(2) -0.016(2) -0.020(2)
F5 0.118(3) 0.101(3) 0.100(3) -0.006(2) -0.016(2) -0.020(2)
F6 0.118(3) 0.101(3) 0.100(3) -0.006(2) -0.016(2) -0.020(2)
P1B 0.097(5) 0.080(4) 0.158(7) -0.018(4) 0.002(4) 0.009(3)
F1B 0.097(5) 0.080(4) 0.158(7) -0.018(4) 0.002(4) 0.009(3)
F2B 0.097(5) 0.080(4) 0.158(7) -0.018(4) 0.002(4) 0.009(3)
F3B 0.097(5) 0.080(4) 0.158(7) -0.018(4) 0.002(4) 0.009(3)
F4B 0.097(5) 0.080(4) 0.158(7) -0.018(4) 0.002(4) 0.009(3)
F5B 0.097(5) 0.080(4) 0.158(7) -0.018(4) 0.002(4) 0.009(3)
F6B 0.097(5) 0.080(4) 0.158(7) -0.018(4) 0.002(4) 0.009(3)
Ru1 0.0451(3) 0.0360(3) 0.0484(3) -0.0037(2) -0.0072(2) 0.0041(2)
O1 0.038(2) 0.050(3) 0.084(4) -0.022(3) -0.005(2) 0.000(2)
C1 0.043(3) 0.042(3) 0.064(4) 0.004(3) -0.011(3) 0.004(3)
C2 0.048(4) 0.043(4) 0.082(5) -0.004(4) -0.005(4) 0.006(3)
C3 0.052(4) 0.064(5) 0.091(6) 0.005(4) 0.009(4) 0.000(4)
C4 0.065(5) 0.063(5) 0.107(7) -0.002(5) 0.010(5) -0.016(4)
C5 0.076(6) 0.052(4) 0.098(7) -0.010(4) 0.000(5) -0.019(4)
C6 0.054(4) 0.042(3) 0.067(5) 0.000(3) -0.008(3) -0.001(3)
C7 0.053(4) 0.048(4) 0.066(5) -0.012(3) -0.016(4) 0.003(3)
N1 0.049(3) 0.043(3) 0.061(4) -0.011(3) -0.012(3) 0.010(2)
C8 0.075(4) 0.063(4) 0.082(5) -0.030(3) 0.013(4) -0.005(3)
C9 0.075(4) 0.063(4) 0.082(5) -0.030(3) 0.013(4) -0.005(3)
C10 0.075(4) 0.063(4) 0.082(5) -0.030(3) 0.013(4) -0.005(3)
C11 0.075(4) 0.063(4) 0.082(5) -0.030(3) 0.013(4) -0.005(3)
C12 0.075(4) 0.063(4) 0.082(5) -0.030(3) 0.013(4) -0.005(3)
C13 0.075(4) 0.063(4) 0.082(5) -0.030(3) 0.013(4) -0.005(3)
C8B 0.077(8) 0.064(8) 0.078(8) -0.029(6) 0.018(7) 0.003(6)
C9B 0.077(8) 0.064(8) 0.078(8) -0.029(6) 0.018(7) 0.003(6)
C10B 0.077(8) 0.064(8) 0.078(8) -0.029(6) 0.018(7) 0.003(6)
C11B 0.077(8) 0.064(8) 0.078(8) -0.029(6) 0.018(7) 0.003(6)
C12B 0.077(8) 0.064(8) 0.078(8) -0.029(6) 0.018(7) 0.003(6)
C13B 0.077(8) 0.064(8) 0.078(8) -0.029(6) 0.018(7) 0.003(6)
N2 0.073(4) 0.041(3) 0.053(3) -0.011(3) 0.014(3) -0.009(3)
C14 0.071(5) 0.052(4) 0.053(4) -0.001(3) 0.019(4) -0.003(3)
C15 0.057(4) 0.044(4) 0.050(4) 0.000(3) -0.001(3) -0.003(3)
C16 0.072(5) 0.055(4) 0.072(5) 0.001(4) 0.021(4) -0.006(4)
C17 0.071(5) 0.056(5) 0.093(7) 0.003(4) 0.015(5) -0.023(4)
C18 0.069(5) 0.044(4) 0.074(5) -0.004(4) -0.005(4) -0.007(3)
C19 0.059(4) 0.040(3) 0.062(4) -0.004(3) 0.004(3) 0.000(3)
C20 0.056(4) 0.038(3) 0.049(4) 0.006(3) -0.007(3) 0.001(3)
O2 0.056(3) 0.038(2) 0.053(3) -0.005(2) 0.009(2) -0.002(2)
N3 0.043(3) 0.041(3) 0.051(3) -0.003(2) -0.001(2) 0.005(2)
C21 0.045(4) 0.050(4) 0.051(4) 0.002(3) -0.006(3) 0.010(3)
C22 0.060(5) 0.055(4) 0.085(6) 0.013(4) 0.020(4) 0.009(4)
C23 0.078(6) 0.047(4) 0.126(8) 0.015(5) 0.013(6) 0.015(4)
C24 0.071(6) 0.059(5) 0.141(9) 0.006(5) 0.004(6) 0.029(4)
C25 0.041(4) 0.077(6) 0.158(10) -0.012(6) -0.010(5) 0.013(4)
C26 0.042(4) 0.064(5) 0.104(7) -0.016(5) -0.014(4) 0.010(3)
N4 0.139(8) 0.072(5) 0.116(7) -0.014(5) -0.028(6) 0.034(5)
C27 0.139(8) 0.072(5) 0.116(7) -0.014(5) -0.028(6) 0.034(5)
C28 0.139(8) 0.072(5) 0.116(7) -0.014(5) -0.028(6) 0.034(5)
C29 0.139(8) 0.072(5) 0.116(7) -0.014(5) -0.028(6) 0.034(5)
C30 0.139(8) 0.072(5) 0.116(7) -0.014(5) -0.028(6) 0.034(5)
C31 0.139(8) 0.072(5) 0.116(7) -0.014(5) -0.028(6) 0.034(5)
C32 0.139(8) 0.072(5) 0.116(7) -0.014(5) -0.028(6) 0.034(5)
N4B 0.083(8) 0.060(6) 0.084(7) 0.007(5) -0.017(5) 0.017(4)
C27B 0.083(8) 0.060(6) 0.084(7) 0.007(5) -0.017(5) 0.017(4)
C28B 0.083(8) 0.060(6) 0.084(7) 0.007(5) -0.017(5) 0.017(4)
C29B 0.083(8) 0.060(6) 0.084(7) 0.007(5) -0.017(5) 0.017(4)
C30B 0.083(8) 0.060(6) 0.084(7) 0.007(5) -0.017(5) 0.017(4)
C31B 0.083(8) 0.060(6) 0.084(7) 0.007(5) -0.017(5) 0.017(4)
C32B 0.083(8) 0.060(6) 0.084(7) 0.007(5) -0.017(5) 0.017(4)

loop_
_atom_type_symbol
_atom_type_description
_atom_type_scat_dispersion_real
_atom_type_scat_dispersion_imag
_atom_type_scat_source
C C 0.0033 0.0016 'International Tables Vol C Tables 4.2.6.8 and 6.1.1.4'
H H 0.0000 0.0000 'International Tables Vol C Tables 4.2.6.8 and 6.1.1.4'
F F 0.0171 0.0103 'International Tables Vol C Tables 4.2.6.8 and 6.1.1.4'
N N 0.0061 0.0033 'International Tables Vol C Tables 4.2.6.8 and 6.1.1.4'
O O 0.0106 0.0060 'International Tables Vol C Tables 4.2.6.8 and 6.1.1.4'
P P 0.1023 0.0942 'International Tables Vol C Tables 4.2.6.8 and 6.1.1.4'
Ru Ru -1.2594 0.8363 'International Tables Vol C Tables 4.2.6.8 and 6.1.1.4'

loop_
_geom_angle_atom_site_label_1
_geom_angle_atom_site_label_2
_geom_angle_atom_site_label_3
_geom_angle
_geom_angle_site_symmetry_1
_geom_angle_site_symmetry_3
_geom_angle_publ_flag
F5 P1 F1 87.2(8) . . ?
F5 P1 F3 94.3(8) . . ?
F1 P1 F3 178.4(9) . . ?
F5 P1 F2 96.2(9) . . ?
F1 P1 F2 86.6(8) . . ?
F3 P1 F2 93.1(8) . . ?
F5 P1 F4 87.7(8) . . ?
F1 P1 F4 92.6(9) . . ?
F3 P1 F4 87.6(8) . . ?
F2 P1 F4 176.0(9) . . ?
F5 P1 F6 177.2(10) . . ?
F1 P1 F6 95.6(8) . . ?
F3 P1 F6 82.9(7) . . ?
F2 P1 F6 83.7(8) . . ?
F4 P1 F6 92.5(8) . . ?
F5B P1B F3B 92.9(15) . . ?
F5B P1B F2B 76.6(13) . . ?
F3B P1B F2B 90.9(14) . . ?
F5B P1B F1B 92.0(13) . . ?
F3B P1B F1B 174.7(15) . . ?
F2B P1B F1B 92.1(14) . . ?
F5B P1B F4B 100.1(17) . . ?
F3B P1B F4B 88.5(13) . . ?
F2B P1B F4B 176.7(16) . . ?
F1B P1B F4B 88.7(13) . . ?
F5B P1B F6B 172.9(18) . . ?
F3B P1B F6B 90.1(11) . . ?
F2B P1B F6B 109.8(15) . . ?
F1B P1B F6B 84.8(12) . . ?
F4B P1B F6B 73.5(12) . . ?
N2 Ru1 N1 83.3(2) . . ?
N2 Ru1 O2 92.6(2) . . ?
N1 Ru1 O2 175.9(2) . . ?
N2 Ru1 O1 176.0(2) . . ?
N1 Ru1 O1 92.8(2) . . ?
O2 Ru1 O1 91.25(17) . . ?
N2 Ru1 N3 94.8(2) . . ?
N1 Ru1 N3 94.3(2) . . ?
O2 Ru1 N3 86.7(2) . . ?
O1 Ru1 N3 86.6(2) . . ?
N2 Ru1 N4 86.2(7) . . ?
N1 Ru1 N4 89.4(6) . . ?
O2 Ru1 N4 89.7(6) . . ?
O1 Ru1 N4 92.7(7) . . ?
N3 Ru1 N4 176.3(5) . . ?
N2 Ru1 N4B 96.2(7) . . ?
N1 Ru1 N4B 86.6(7) . . ?
O2 Ru1 N4B 93.2(7) . . ?
O1 Ru1 N4B 82.4(7) . . ?
N3 Ru1 N4B 169.1(7) . . ?
N4 Ru1 N4B 10.8(11) . . ?
C1 O1 Ru1 124.0(4) . . ?
O1 C1 C2 116.5(6) . . ?
O1 C1 C6 125.7(6) . . ?
C2 C1 C6 117.7(6) . . ?
C3 C2 C1 121.5(7) . . ?
C3 C2 H2 119.2 . . ?
C1 C2 H2 119.2 . . ?
C4 C3 C2 121.1(8) . . ?
C4 C3 H3 119.5 . . ?
C2 C3 H3 119.5 . . ?
C5 C4 C3 118.1(8) . . ?
C5 C4 H4 121.0 . . ?
C3 C4 H4 121.0 . . ?
C4 C5 C6 123.6(8) . . ?
C4 C5 H5 118.2 . . ?
C6 C5 H5 118.2 . . ?
C5 C6 C1 118.1(7) . . ?
C5 C6 C7 117.2(7) . . ?
C1 C6 C7 124.8(6) . . ?
N1 C7 C6 126.2(6) . . ?
N1 C7 H7 116.9 . . ?
C6 C7 H7 116.9 . . ?
C7 N1 C8 120.7(7) . . ?
C7 N1 C8B 121.5(10) . . ?
C7 N1 Ru1 125.9(5) . . ?
C8 N1 Ru1 113.2(6) . . ?
C8B N1 Ru1 111.6(9) . . ?
N1 C8 C9 117.4(13) . . ?
N1 C8 C13 106.5(12) . . ?
C9 C8 C13 112.5(14) . . ?
N1 C8 H8 106.6 . . ?
C9 C8 H8 106.6 . . ?
C13 C8 H8 106.6 . . ?
C8 C9 C10 109.8(15) . . ?
C8 C9 H9A 109.7 . . ?
C10 C9 H9A 109.7 . . ?
C8 C9 H9B 109.7 . . ?
C10 C9 H9B 109.7 . . ?
H9A C9 H9B 108.2 . . ?
C9 C10 C11 108.7(13) . . ?
C9 C10 H10A 110.0 . . ?
C11 C10 H10A 110.0 . . ?
C9 C10 H10B 110.0 . . ?
C11 C10 H10B 110.0 . . ?
H10A C10 H10B 108.3 . . ?
C12 C11 C10 110.4(13) . . ?
C12 C11 H11A 109.6 . . ?
C10 C11 H11A 109.6 . . ?
C12 C11 H11B 109.6 . . ?
C10 C11 H11B 109.6 . . ?
H11A C11 H11B 108.1 . . ?
C13 C12 C11 111.8(14) . . ?
C13 C12 H12A 109.3 . . ?
C11 C12 H12A 109.3 . . ?
C13 C12 H12B 109.3 . . ?
C11 C12 H12B 109.3 . . ?
H12A C12 H12B 107.9 . . ?
C12 C13 C8 111.6(14) . . ?
C12 C13 N2 112.3(12) . . ?
C8 C13 N2 107.1(11) . . ?
C12 C13 H13 108.6 . . ?
C8 C13 H13 108.6 . . ?
N2 C13 H13 108.6 . . ?
C13B C8B C9B 116(2) . . ?
C13B C8B N1 111.9(17) . . ?
C9B C8B N1 117.9(18) . . ?
C13B C8B H8B 102.6 . . ?
C9B C8B H8B 102.6 . . ?
N1 C8B H8B 102.6 . . ?
C8B C9B C10B 109(2) . . ?
C8B C9B H9B1 109.9 . . ?
C10B C9B H9B1 109.9 . . ?
C8B C9B H9B2 109.9 . . ?
C10B C9B H9B2 109.9 . . ?
H9B1 C9B H9B2 108.3 . . ?
C9B C10B C11B 108.5(19) . . ?
C9B C10B H10C 110.0 . . ?
C11B C10B H10C 110.0 . . ?
C9B C10B H10D 110.0 . . ?
C11B C10B H10D 110.0 . . ?
H10C C10B H10D 108.4 . . ?
C12B C11B C10B 108.8(19) . . ?
C12B C11B H11C 109.9 . . ?
C10B C11B H11C 109.9 . . ?
C12B C11B H11D 109.9 . . ?
C10B C11B H11D 109.9 . . ?
H11C C11B H11D 108.3 . . ?
C13B C12B C11B 110(2) . . ?
C13B C12B H12C 109.6 . . ?
C11B C12B H12C 109.6 . . ?
C13B C12B H12D 109.6 . . ?
C11B C12B H12D 109.6 . . ?
H12C C12B H12D 108.1 . . ?
C12B C13B C8B 116(2) . . ?
C12B C13B N2 120.9(19) . . ?
C8B C13B N2 105.0(17) . . ?
C12B C13B H13B 104.5 . . ?
C8B C13B H13B 104.5 . . ?
N2 C13B H13B 104.5 . . ?
C14 N2 C13 122.9(7) . . ?
C14 N2 C13B 116.4(10) . . ?
C14 N2 Ru1 126.1(5) . . ?
C13 N2 Ru1 108.8(6) . . ?
C13B N2 Ru1 115.7(9) . . ?
N2 C14 C15 126.5(7) . . ?
N2 C14 H14 116.7 . . ?
C15 C14 H14 116.7 . . ?
C20 C15 C16 118.6(6) . . ?
C20 C15 C14 124.7(6) . . ?
C16 C15 C14 116.8(7) . . ?
C17 C16 C15 122.2(7) . . ?
C17 C16 H16 118.9 . . ?
C15 C16 H16 118.9 . . ?
C16 C17 C18 119.2(7) . . ?
C16 C17 H17 120.4 . . ?
C18 C17 H17 120.4 . . ?
C19 C18 C17 120.6(7) . . ?
C19 C18 H18 119.7 . . ?
C17 C18 H18 119.7 . . ?
C18 C19 C20 122.3(7) . . ?
C18 C19 H19 118.9 . . ?
C20 C19 H19 118.9 . . ?
O2 C20 C15 125.5(6) . . ?
O2 C20 C19 117.4(6) . . ?
C15 C20 C19 117.0(6) . . ?
C20 O2 Ru1 124.6(4) . . ?
C21 N3 Ru1 119.7(4) . . ?
C21 N3 H3A 107.4 . . ?
Ru1 N3 H3A 107.4 . . ?
C21 N3 H3B 107.4 . . ?
Ru1 N3 H3B 107.4 . . ?
H3A N3 H3B 106.9 . . ?
C26 C21 C22 120.2(6) . . ?
C26 C21 N3 119.4(6) . . ?
C22 C21 N3 120.4(6) . . ?
C23 C22 C21 119.8(7) . . ?
C23 C22 H22 120.1 . . ?
C21 C22 H22 120.1 . . ?
C24 C23 C22 119.9(8) . . ?
C24 C23 H23 120.1 . . ?
C22 C23 H23 120.1 . . ?
C23 C24 C25 120.8(8) . . ?
C23 C24 H24 119.6 . . ?
C25 C24 H24 119.6 . . ?
C24 C25 C26 120.5(8) . . ?
C24 C25 H25 119.7 . . ?
C26 C25 H25 119.7 . . ?
C21 C26 C25 118.8(8) . . ?
C21 C26 H26 120.6 . . ?
C25 C26 H26 120.6 . . ?
C27 N4 Ru1 118.0(9) . . ?
C27 N4 H4A 107.8 . . ?
Ru1 N4 H4A 107.8 . . ?
C27 N4 H4B 107.8 . . ?
Ru1 N4 H4B 107.8 . . ?
H4A N4 H4B 107.1 . . ?
C28 C27 C32 121.0(17) . . ?
C28 C27 N4 117.9(18) . . ?
C32 C27 N4 121.0(19) . . ?
C29 C28 C27 117.9(18) . . ?
C29 C28 H28 121.1 . . ?
C27 C28 H28 121.1 . . ?
C30 C29 C28 119.7(17) . . ?
C30 C29 H29 120.2 . . ?
C28 C29 H29 120.2 . . ?
C29 C30 C31 124.1(16) . . ?
C29 C30 H30 118.0 . . ?
C31 C30 H30 118.0 . . ?
C30 C31 C32 116.6(17) . . ?
C30 C31 H31 121.7 . . ?
C32 C31 H31 121.7 . . ?
C31 C32 C27 119.8(17) . . ?
C31 C32 H32 120.1 . . ?
C27 C32 H32 120.1 . . ?
C27B N4B Ru1 111.8(10) . . ?
C27B N4B H4B1 109.2 . . ?
Ru1 N4B H4B1 109.2 . . ?
C27B N4B H4B2 109.2 . . ?
Ru1 N4B H4B2 109.2 . . ?
H4B1 N4B H4B2 107.9 . . ?
C32B C27B C28B 124(2) . . ?
C32B C27B N4B 116(3) . . ?
C28B C27B N4B 121(3) . . ?
C27B C28B C29B 121(3) . . ?
C27B C28B H28B 119.3 . . ?
C29B C28B H28B 119.3 . . ?
C30B C29B C28B 117(3) . . ?
C30B C29B H29B 121.4 . . ?
C28B C29B H29B 121.4 . . ?
C29B C30B C31B 124(2) . . ?
C29B C30B H30B 117.9 . . ?
C31B C30B H30B 117.9 . . ?
C32B C31B C30B 117(2) . . ?
C32B C31B H31B 121.4 . . ?
C30B C31B H31B 121.4 . . ?
C27B C32B C31B 116(2) . . ?
C27B C32B H32B 122.0 . . ?
C31B C32B H32B 122.0 . . ?

loop_
_geom_bond_atom_site_label_1
_geom_bond_atom_site_label_2
_geom_bond_distance
_geom_bond_site_symmetry_2
_geom_bond_publ_flag
P1 F5 1.454(15) . ?
P1 F1 1.544(14) . ?
P1 F3 1.565(14) . ?
P1 F2 1.582(14) . ?
P1 F4 1.592(15) . ?
P1 F6 1.652(16) . ?
P1B F5B 1.44(2) . ?
P1B F3B 1.59(2) . ?
P1B F2B 1.60(2) . ?
P1B F1B 1.603(19) . ?
P1B F4B 1.62(2) . ?
P1B F6B 1.73(2) . ?
Ru1 N2 1.982(6) . ?
Ru1 N1 1.986(5) . ?
Ru1 O2 2.027(4) . ?
Ru1 O1 2.029(5) . ?
Ru1 N3 2.126(5) . ?
Ru1 N4 2.141(12) . ?
Ru1 N4B 2.155(13) . ?
O1 C1 1.326(8) . ?
C1 C2 1.407(10) . ?
C1 C6 1.413(9) . ?
C2 C3 1.375(10) . ?
C2 H2 0.9300 . ?
C3 C4 1.370(12) . ?
C3 H3 0.9300 . ?
C4 C5 1.367(12) . ?
C4 H4 0.9300 . ?
C5 C6 1.397(11) . ?
C5 H5 0.9300 . ?
C6 C7 1.437(10) . ?
C7 N1 1.291(9) . ?
C7 H7 0.9300 . ?
N1 C8 1.432(17) . ?
N1 C8B 1.56(3) . ?
C8 C9 1.50(2) . ?
C8 C13 1.505(16) . ?
C8 H8 0.9800 . ?
C9 C10 1.56(2) . ?
C9 H9A 0.9700 . ?
C9 H9B 0.9700 . ?
C10 C11 1.584(16) . ?
C10 H10A 0.9700 . ?
C10 H10B 0.9700 . ?
C11 C12 1.53(2) . ?
C11 H11A 0.9700 . ?
C11 H11B 0.9700 . ?
C12 C13 1.50(2) . ?
C12 H12A 0.9700 . ?
C12 H12B 0.9700 . ?
C13 N2 1.520(14) . ?
C13 H13 0.9800 . ?
C8B C13B 1.49(2) . ?
C8B C9B 1.50(3) . ?
C8B H8B 0.9800 . ?
C9B C10B 1.55(3) . ?
C9B H9B1 0.9700 . ?
C9B H9B2 0.9700 . ?
C10B C11B 1.59(2) . ?
C10B H10C 0.9700 . ?
C10B H10D 0.9700 . ?
C11B C12B 1.55(3) . ?
C11B H11C 0.9700 . ?
C11B H11D 0.9700 . ?
C12B C13B 1.49(3) . ?
C12B H12C 0.9700 . ?
C12B H12D 0.9700 . ?
C13B N2 1.53(2) . ?
C13B H13B 0.9800 . ?
N2 C14 1.287(9) . ?
C14 C15 1.432(10) . ?
C14 H14 0.9300 . ?
C15 C20 1.413(10) . ?
C15 C16 1.421(10) . ?
C16 C17 1.352(11) . ?
C16 H16 0.9300 . ?
C17 C18 1.387(12) . ?
C17 H17 0.9300 . ?
C18 C19 1.357(10) . ?
C18 H18 0.9300 . ?
C19 C20 1.415(9) . ?
C19 H19 0.9300 . ?
C20 O2 1.325(8) . ?
N3 C21 1.443(7) . ?
N3 H3A 0.9000 . ?
N3 H3B 0.9000 . ?
C21 C26 1.381(10) . ?
C21 C22 1.387(10) . ?
C22 C23 1.381(10) . ?
C22 H22 0.9300 . ?
C23 C24 1.360(12) . ?
C23 H23 0.9300 . ?
C24 C25 1.364(12) . ?
C24 H24 0.9300 . ?
C25 C26 1.389(10) . ?
C25 H25 0.9300 . ?
C26 H26 0.9300 . ?
N4 C27 1.433(13) . ?
N4 H4A 0.9000 . ?
N4 H4B 0.9000 . ?
C27 C28 1.38(2) . ?
C27 C32 1.404(19) . ?
C28 C29 1.378(17) . ?
C28 H28 0.9300 . ?
C29 C30 1.350(19) . ?
C29 H29 0.9300 . ?
C30 C31 1.368(18) . ?
C30 H30 0.9300 . ?
C31 C32 1.392(16) . ?
C31 H31 0.9300 . ?
C32 H32 0.9300 . ?
N4B C27B 1.438(15) . ?
N4B H4B1 0.9000 . ?
N4B H4B2 0.9000 . ?
C27B C32B 1.36(4) . ?
C27B C28B 1.40(4) . ?
C28B C29B 1.42(3) . ?
C28B H28B 0.9300 . ?
C29B C30B 1.28(4) . ?
C29B H29B 0.9300 . ?
C30B C31B 1.50(4) . ?
C30B H30B 0.9300 . ?
C31B C32B 1.45(3) . ?
C31B H31B 0.9300 . ?
C32B H32B 0.9300 . ?

loop_
_geom_hbond_atom_site_label_D
_geom_hbond_atom_site_label_H
_geom_hbond_atom_site_label_A
_geom_hbond_site_symmetry_A
_geom_hbond_distance_DH
_geom_hbond_distance_HA
_geom_hbond_distance_DA
_geom_hbond_angle_DHA
_geom_hbond_publ_flag
N3 H3A O1 5_666 0.90 2.13 2.923(7) 146 ?
N3 H3B O2 5_666 0.90 2.10 2.899(7) 147 ?
